data_1517871
loop_
_publ_author_name
'Fleischmann, Martin'
'Jones, James S.'
'Gabba\"i, Fran\,cois P.'
'Scheer, Manfred'

_publ_section_title
;
 A comparative study of the coordination behavior of cyclo-P5and
 cyclo-As5ligand complexes towards the trinuclear Lewis acid complex
 (perfluoro-ortho-phenylene)mercury
;
_journal_issue 1
_journal_name_full 'Chem. Sci.'
_journal_page_first 132
_journal_paper_doi 10.1039/C4SC02353F
_journal_volume 6
_journal_year 2015
_chemical_compound_source 'see text'
_chemical_formula_moiety 'C18 F12 Hg3, C10 H15 Fe P5, C H2 Cl2'
_chemical_formula_sum 'C29 H17 Cl2 F12 Fe Hg3 P5'
_chemical_formula_weight 1476.80
_chemical_name_systematic ?
_space_group_IT_number 2
_symmetry_cell_setting triclinic
_symmetry_Int_Tables_number 2
_symmetry_space_group_name_Hall '-P 1'
_symmetry_space_group_name_H-M 'P -1'
_atom_sites_solution_hydrogens geom
_atom_sites_solution_primary direct
_atom_sites_solution_secondary difmap
_cell_angle_alpha 85.129(1)
_cell_angle_beta 80.243(1)
_cell_angle_gamma 74.103(2)
_cell_formula_units_Z 2
_cell_length_a 11.7330(2)
_cell_length_b 12.1852(2)
_cell_length_c 13.1641(2)
_cell_measurement_reflns_used 20247
_cell_measurement_temperature 123(1)
_cell_measurement_theta_max 30.0688
_cell_measurement_theta_min 3.1335
_cell_volume 1782.43(5)
_computing_cell_refinement
;
CrysAlisPro, Agilent Technologies,
Version 1.171.35.21 (release 20-01-2012 CrysAlis171 .NET)
(compiled Jan 23 2012,18:06:46)
;
_computing_data_collection
;
CrysAlisPro, Agilent Technologies,
Version 1.171.35.21 (release 20-01-2012 CrysAlis171 .NET)
(compiled Jan 23 2012,18:06:46)
;
_computing_data_reduction
;
CrysAlisPro, Agilent Technologies,
Version 1.171.35.21 (release 20-01-2012 CrysAlis171 .NET)
(compiled Jan 23 2012,18:06:46)
;
_computing_molecular_graphics 'PLATON (Spek, 1990)'
_computing_publication_material 'PLATON (Spek, 2003)'
_computing_structure_refinement 'SHELXL-97 (Sheldrick, 1997)'
_computing_structure_solution 'SIR-97 (Altomare, 1999)'
_diffrn_ambient_temperature 123(1)
_diffrn_detector_area_resol_mean 10.5431
_diffrn_measured_fraction_theta_full 0.999
_diffrn_measured_fraction_theta_max 0.999
_diffrn_measurement_device_type 'Xcalibur, Ruby, Gemini Ultra'
_diffrn_measurement_method '\w scans'
_diffrn_radiation_monochromator graphite
_diffrn_radiation_probe x-ray
_diffrn_radiation_source 'Enhance (Mo) X-ray Source'
_diffrn_radiation_type MoK\a
_diffrn_radiation_wavelength 0.71073
_diffrn_reflns_av_R_equivalents 0.0362
_diffrn_reflns_av_sigmaI/netI 0.0347
_diffrn_reflns_limit_h_max 15
_diffrn_reflns_limit_h_min -15
_diffrn_reflns_limit_k_max 15
_diffrn_reflns_limit_k_min -15
_diffrn_reflns_limit_l_max 16
_diffrn_reflns_limit_l_min -16
_diffrn_reflns_number 43547
_diffrn_reflns_reduction_process
;
;
_diffrn_reflns_theta_full 27.10
_diffrn_reflns_theta_max 27.10
_diffrn_reflns_theta_min 3.14
_exptl_absorpt_coefficient_mu 13.702
_exptl_absorpt_correction_T_max 0.381
_exptl_absorpt_correction_T_min 0.170
_exptl_absorpt_correction_type analytical
_exptl_absorpt_process_details
;
CrysAlisPro, Agilent Technologies,
Version 1.171.35.21 (release 20-01-2012 CrysAlis171 .NET)
(compiled Jan 23 2012,18:06:46)
Analytical numeric absorption correction using a multifaceted crystal
            model based on expressions derived by R.C. Clark & J.S. Reid.
(Clark, R. C. & Reid, J. S. (1995). Acta Cryst. A51, 887-897)
;
_exptl_crystal_colour 'dark green'
_exptl_crystal_density_diffrn 2.752
_exptl_crystal_density_method 'Not Measured'
_exptl_crystal_description block
_exptl_crystal_F_000 1348
_exptl_crystal_size_max 0.1908
_exptl_crystal_size_mid 0.1242
_exptl_crystal_size_min 0.0962
_refine_diff_density_max 0.738
_refine_diff_density_min -0.936
_refine_diff_density_rms 0.113
_refine_ls_extinction_method none
_refine_ls_goodness_of_fit_ref 0.897
_refine_ls_hydrogen_treatment constr
_refine_ls_matrix_type full
_refine_ls_number_parameters 474
_refine_ls_number_reflns 7854
_refine_ls_number_restraints 0
_refine_ls_restrained_S_all 0.897
_refine_ls_R_factor_all 0.0223
_refine_ls_R_factor_gt 0.0170
_refine_ls_shift/su_max 0.003
_refine_ls_shift/su_mean 0.000
_refine_ls_structure_factor_coef Fsqd
_refine_ls_weighting_details 'calc w=1/[\s^2^(Fo^2^)+(0.0110P)^2^]         where P=(Fo^2^+2Fc^2^)/3'
_refine_ls_weighting_scheme calc
_refine_ls_wR_factor_gt 0.0307
_refine_ls_wR_factor_ref 0.0311
_reflns_number_gt 6612
_reflns_number_total 7854
_reflns_threshold_expression >2\s(i)
_cod_data_source_file c4sc02353f2.cif
_cod_data_source_block 1
_cod_depositor_comments
;
The following automatic conversions were performed:

'_symmetry_cell_setting' value 'Triclinic' changed to 'triclinic'
according to
/usr/data/users/saulius/crontab/automatic-downloads/rss-feeds/RSC/lib/dictionaries/cif_core.dic
dictionary named 'cif_core.dic' version 2.4.2 from 2011-04-26.

Automatic conversion script
Id: cif_fix_values 2827 2014-09-09 07:05:25Z andrius 

 Adding full bibliography for 1517871--1517880.cif.
;
_cod_database_code 1517871

loop_
_symmetry_equiv_pos_site_id
_symmetry_equiv_pos_as_xyz
1 x,y,z
2 -x,-y,-z

loop_
_atom_site_aniso_label
_atom_site_aniso_U_11
_atom_site_aniso_U_22
_atom_site_aniso_U_33
_atom_site_aniso_U_23
_atom_site_aniso_U_13
_atom_site_aniso_U_12
Hg1 0.0174(1) 0.0167(1) 0.0177(1) 0.0008(1) -0.0029(1) -0.0060(1)
Hg2 0.0178(1) 0.0175(1) 0.0180(1) 0.0015(1) -0.0038(1) -0.0044(1)
Hg3 0.0190(1) 0.0155(1) 0.0160(1) 0.0016(1) -0.0035(1) -0.0043(1)
F1 0.0257(12) 0.0200(12) 0.0395(12) 0.0032(10) -0.0034(10) -0.0070(10)
F2 0.0231(11) 0.0262(12) 0.0372(12) -0.0034(10) 0.0014(10) -0.0144(10)
F3 0.0179(11) 0.0310(13) 0.0271(11) 0.0000(9) -0.0059(9) -0.0064(10)
F4 0.0220(11) 0.0199(11) 0.0206(10) 0.0009(9) -0.0046(9) -0.0027(9)
F5 0.0228(11) 0.0250(12) 0.0243(11) -0.0008(9) -0.0038(9) -0.0098(10)
F6 0.0224(11) 0.0318(13) 0.0301(12) 0.0063(10) -0.0134(10) -0.0038(10)
F7 0.0344(13) 0.0195(12) 0.0364(12) 0.0095(10) -0.0142(10) -0.0032(10)
F8 0.0298(12) 0.0194(12) 0.0363(12) 0.0056(9) -0.0087(10) -0.0109(10)
F9 0.0223(11) 0.0226(12) 0.0389(12) 0.0041(10) -0.0123(10) -0.0031(9)
F10 0.0381(13) 0.0177(12) 0.0427(13) 0.0075(10) -0.0152(11) -0.0078(10)
F11 0.0377(13) 0.0240(12) 0.0416(13) 0.0069(10) -0.0160(11) -0.0188(11)
F12 0.0228(11) 0.0267(12) 0.0316(11) 0.0035(9) -0.0105(9) -0.0098(10)
C11 0.0189(18) 0.0193(19) 0.0113(16) -0.0023(14) -0.0015(14) -0.0078(16)
C12 0.0163(18) 0.021(2) 0.0164(17) 0.0021(15) -0.0039(14) -0.0043(16)
C13 0.024(2) 0.0147(19) 0.0182(18) 0.0005(15) -0.0004(15) -0.0043(16)
C14 0.0209(19) 0.021(2) 0.0191(18) -0.0014(15) 0.0011(15) -0.0112(17)
C15 0.0160(18) 0.030(2) 0.0151(17) -0.0068(16) 0.0012(15) -0.0070(17)
C16 0.0228(19) 0.0141(19) 0.0128(16) -0.0018(14) 0.0000(14) -0.0052(16)
C17 0.0174(18) 0.019(2) 0.0166(17) -0.0042(15) -0.0003(15) -0.0015(16)
C18 0.0188(18) 0.0118(18) 0.0153(17) 0.0013(14) 0.0001(14) -0.0002(15)
C19 0.0227(19) 0.018(2) 0.0136(17) -0.0012(14) 0.0019(15) -0.0066(16)
C20 0.0179(19) 0.023(2) 0.0150(17) 0.0000(15) -0.0033(15) -0.0014(16)
C21 0.028(2) 0.0118(19) 0.0201(18) 0.0036(15) -0.0036(16) 0.0015(16)
C22 0.024(2) 0.018(2) 0.0187(18) 0.0017(15) -0.0012(15) -0.0100(16)
C23 0.0201(19) 0.0140(18) 0.0165(17) -0.0026(14) -0.0002(15) -0.0032(15)
C24 0.0194(18) 0.0163(19) 0.0127(16) -0.0030(14) 0.0011(14) -0.0041(16)
C25 0.0150(18) 0.021(2) 0.0217(18) -0.0002(15) -0.0044(15) -0.0031(16)
C26 0.029(2) 0.0116(19) 0.0221(19) 0.0019(15) -0.0035(16) -0.0045(16)
C27 0.027(2) 0.018(2) 0.0239(19) 0.0026(15) -0.0060(16) -0.0129(17)
C28 0.0169(18) 0.021(2) 0.0175(17) -0.0002(15) -0.0043(15) -0.0035(16)
Fe1 0.0147(2) 0.0159(3) 0.0149(2) -0.0015(2) -0.0022(2) -0.0021(2)
P1 0.0232(5) 0.0268(6) 0.0171(5) -0.0002(4) 0.0005(4) -0.0014(4)
P2 0.0191(5) 0.0279(6) 0.0340(6) -0.0005(5) -0.0022(4) -0.0073(5)
P3 0.0214(5) 0.0299(6) 0.0243(5) -0.0046(4) -0.0092(4) -0.0004(5)
P4 0.0292(6) 0.0206(5) 0.0194(5) 0.0025(4) -0.0013(4) -0.0026(4)
P5 0.0269(5) 0.0211(5) 0.0237(5) -0.0055(4) -0.0028(4) -0.0048(4)
C1 0.0220(19) 0.024(2) 0.0178(18) -0.0028(16) -0.0069(16) 0.0068(17)
C2 0.0143(19) 0.025(2) 0.030(2) -0.0020(17) -0.0089(16) 0.0021(16)
C3 0.0148(18) 0.017(2) 0.028(2) -0.0030(16) -0.0021(16) 0.0022(15)
C4 0.0166(18) 0.0171(19) 0.0199(18) -0.0072(15) -0.0012(15) 0.0023(15)
C5 0.0169(18) 0.016(2) 0.028(2) 0.0013(16) -0.0014(16) 0.0012(16)
C6 0.047(3) 0.037(3) 0.024(2) -0.0035(19) -0.010(2) 0.011(2)
C7 0.034(2) 0.041(3) 0.061(3) -0.008(2) -0.025(2) -0.005(2)
C8 0.022(2) 0.032(2) 0.039(2) -0.0002(19) 0.0037(18) -0.0035(19)
C9 0.037(2) 0.025(2) 0.029(2) -0.0097(17) -0.0070(18) -0.0038(19)
C10 0.040(3) 0.020(2) 0.050(3) 0.0075(19) -0.004(2) -0.010(2)
Cl1 0.0445(7) 0.0475(7) 0.0508(7) 0.0105(6) -0.0068(6) -0.0083(6)
Cl2 0.0725(9) 0.0612(8) 0.0385(6) 0.0103(6) -0.0122(6) -0.0274(7)
C29 0.108(5) 0.339(12) 0.082(5) 0.125(6) -0.061(4) -0.164(7)

loop_
_atom_site_label
_atom_site_type_symbol
_atom_site_thermal_displace_type
_atom_site_fract_x
_atom_site_fract_y
_atom_site_fract_z
_atom_site_occupancy
_atom_site_U_iso_or_equiv
_atom_site_calc_flag
_atom_site_refinement_flags
Hg1 Hg Uani 0.93884(1) 0.07581(1) 0.81919(1) 1.000 0.0170(1) . .
Hg2 Hg Uani 1.04770(1) -0.21791(1) 0.91525(1) 1.000 0.0178(1) . .
Hg3 Hg Uani 1.22792(1) -0.01852(1) 0.90606(1) 1.000 0.0170(1) . .
F1 F Uani 0.84385(17) -0.33886(17) 0.90887(15) 1.000 0.0287(7) . .
F2 F Uani 0.61905(17) -0.26224(17) 0.86431(15) 1.000 0.0279(7) . .
F3 F Uani 0.53098(16) -0.03725(17) 0.81056(14) 1.000 0.0251(7) . .
F4 F Uani 0.67327(16) 0.10529(16) 0.79053(13) 1.000 0.0213(6) . .
F5 F Uani 1.45064(16) -0.14280(16) 1.01177(14) 1.000 0.0233(7) . .
F6 F Uani 1.52403(17) -0.35560(17) 1.09751(15) 1.000 0.0281(7) . .
F7 F Uani 1.38929(18) -0.50470(17) 1.10508(15) 1.000 0.0305(7) . .
F8 F Uani 1.18232(17) -0.44436(16) 1.02472(15) 1.000 0.0276(7) . .
F9 F Uani 0.89913(17) 0.33896(17) 0.75733(15) 1.000 0.0279(7) . .
F10 F Uani 1.03286(18) 0.48699(17) 0.76326(16) 1.000 0.0322(7) . .
F11 F Uani 1.24985(18) 0.41349(17) 0.82568(16) 1.000 0.0316(7) . .
F12 F Uani 1.33406(17) 0.19241(17) 0.88584(14) 1.000 0.0259(7) . .
C11 C Uani 0.8368(3) -0.0414(3) 0.8373(2) 1.000 0.0160(10) . .
C12 C Uani 0.8815(3) -0.1575(3) 0.8683(2) 1.000 0.0180(11) . .
C13 C Uani 0.8057(3) -0.2287(3) 0.8778(2) 1.000 0.0195(11) . .
C14 C Uani 0.6888(3) -0.1902(3) 0.8571(2) 1.000 0.0197(11) . .
C15 C Uani 0.6451(3) -0.0770(3) 0.8293(2) 1.000 0.0203(11) . .
C16 C Uani 0.7190(3) -0.0049(3) 0.8194(2) 1.000 0.0168(10) . .
C17 C Uani 1.2095(3) -0.2618(3) 0.9717(2) 1.000 0.0184(11) . .
C18 C Uani 1.2797(3) -0.1835(3) 0.9673(2) 1.000 0.0165(10) . .
C19 C Uani 1.3836(3) -0.2175(3) 1.0112(2) 1.000 0.0184(11) . .
C20 C Uani 1.4218(3) -0.3241(3) 1.0568(2) 1.000 0.0194(11) . .
C21 C Uani 1.3536(3) -0.4014(3) 1.0607(3) 1.000 0.0216(11) . .
C22 C Uani 1.2479(3) -0.3680(3) 1.0180(2) 1.000 0.0197(11) . .
C23 C Uani 1.1606(3) 0.1476(3) 0.8521(2) 1.000 0.0173(10) . .
C24 C Uani 1.0478(3) 0.1849(3) 0.8186(2) 1.000 0.0165(10) . .
C25 C Uani 1.0072(3) 0.2989(3) 0.7890(2) 1.000 0.0194(11) . .
C26 C Uani 1.0733(3) 0.3767(3) 0.7926(3) 1.000 0.0213(11) . .
C27 C Uani 1.1843(3) 0.3394(3) 0.8241(3) 1.000 0.0215(11) . .
C28 C Uani 1.2257(3) 0.2256(3) 0.8536(2) 1.000 0.0186(11) . .
Fe1 Fe Uani 0.28743(4) 0.81243(4) 0.53819(3) 1.000 0.0155(1) . .
P1 P Uani 0.15492(8) 0.88668(9) 0.68556(7) 1.000 0.0239(3) . .
P2 P Uani 0.08418(8) 0.80865(9) 0.58214(8) 1.000 0.0271(3) . .
P3 P Uani 0.13518(8) 0.87270(9) 0.43235(7) 1.000 0.0256(3) . .
P4 P Uani 0.23634(9) 0.98889(8) 0.44392(7) 1.000 0.0244(3) . .
P5 P Uani 0.24828(9) 0.99878(8) 0.60062(7) 1.000 0.0241(3) . .
C1 C Uani 0.4056(3) 0.6889(3) 0.6190(3) 1.000 0.0233(11) . .
C2 C Uani 0.4675(3) 0.7635(3) 0.5602(3) 1.000 0.0238(11) . .
C3 C Uani 0.4615(3) 0.7551(3) 0.4548(3) 1.000 0.0212(11) . .
C4 C Uani 0.3931(3) 0.6769(3) 0.4473(2) 1.000 0.0190(11) . .
C5 C Uani 0.3583(3) 0.6348(3) 0.5490(3) 1.000 0.0218(11) . .
C6 C Uani 0.3991(4) 0.6633(4) 0.7329(3) 1.000 0.0397(16) . .
C7 C Uani 0.5361(4) 0.8337(4) 0.6009(3) 1.000 0.0438(16) . .
C8 C Uani 0.5276(3) 0.8104(3) 0.3664(3) 1.000 0.0328(12) . .
C9 C Uani 0.3706(3) 0.6379(3) 0.3497(3) 1.000 0.0305(12) . .
C10 C Uani 0.2937(4) 0.5431(3) 0.5768(3) 1.000 0.0371(16) . .
Cl1 Cl Uani 0.22922(10) 0.40786(10) 0.33152(9) 1.000 0.0492(4) . .
Cl2 Cl Uani 0.12802(12) 0.32500(11) 0.53138(8) 1.000 0.0557(4) . .
C29 C Uani 0.1148(6) 0.3669(8) 0.4043(4) 1.000 0.158(5) . .
H6A H Uiso 0.39130 0.73200 0.76720 1.000 0.0590 calc R
H6B H Uiso 0.47100 0.60750 0.74650 1.000 0.0590 calc R
H6C H Uiso 0.33100 0.63400 0.75790 1.000 0.0590 calc R
H7A H Uiso 0.50410 0.84900 0.67190 1.000 0.0660 calc R
H7B H Uiso 0.52880 0.90450 0.56130 1.000 0.0660 calc R
H7C H Uiso 0.61910 0.79240 0.59540 1.000 0.0660 calc R
H8A H Uiso 0.49640 0.80650 0.30430 1.000 0.0490 calc R
H8B H Uiso 0.61130 0.77120 0.35800 1.000 0.0490 calc R
H8C H Uiso 0.51720 0.88890 0.38040 1.000 0.0490 calc R
H9A H Uiso 0.29390 0.62130 0.36110 1.000 0.0460 calc R
H9B H Uiso 0.43220 0.57030 0.32870 1.000 0.0460 calc R
H9C H Uiso 0.37130 0.69690 0.29670 1.000 0.0460 calc R
H10A H Uiso 0.25150 0.55230 0.64600 1.000 0.0560 calc R
H10B H Uiso 0.35080 0.46950 0.57220 1.000 0.0560 calc R
H10C H Uiso 0.23770 0.54870 0.53000 1.000 0.0560 calc R
H29A H Uiso 0.10210 0.30400 0.37120 1.000 0.1890 calc R
H29B H Uiso 0.04320 0.42970 0.40360 1.000 0.1890 calc R

loop_
_atom_type_symbol
_atom_type_description
_atom_type_scat_dispersion_real
_atom_type_scat_dispersion_imag
_atom_type_scat_source
P P 0.1023 0.0942 'International Tables Vol C Tables 4.2.6.8 and 6.1.1.4'
Hg Hg -2.3894 9.2266 'International Tables Vol C Tables 4.2.6.8 and 6.1.1.4'
Fe Fe 0.3463 0.8444 'International Tables Vol C Tables 4.2.6.8 and 6.1.1.4'
F F 0.0171 0.0103 'International Tables Vol C Tables 4.2.6.8 and 6.1.1.4'
Cl Cl 0.1484 0.1585 'International Tables Vol C Tables 4.2.6.8 and 6.1.1.4'
H H 0.0000 0.0000 'International Tables Vol C Tables 4.2.6.8 and 6.1.1.4'
C C 0.0033 0.0016 'International Tables Vol C Tables 4.2.6.8 and 6.1.1.4'

loop_
_geom_angle_atom_site_label_1
_geom_angle_atom_site_label_2
_geom_angle_atom_site_label_3
_geom_angle
_geom_angle_publ_flag
C11 Hg1 C24 172.83(11) yes
C12 Hg2 C17 173.50(13) yes
C18 Hg3 C23 174.78(13) yes
P2 Fe1 P3 52.85(4) yes
P2 Fe1 P4 92.36(4) yes
P2 Fe1 P5 92.85(4) yes
P2 Fe1 C1 114.07(11) yes
P2 Fe1 C2 152.94(11) yes
P2 Fe1 C3 152.37(11) yes
P2 Fe1 C4 113.48(11) yes
P2 Fe1 C5 95.55(11) yes
P3 Fe1 P4 52.87(4) yes
P3 Fe1 P5 92.22(4) yes
P3 Fe1 C1 153.51(10) yes
P3 Fe1 C2 152.24(11) yes
P3 Fe1 C3 113.75(11) yes
P3 Fe1 C4 95.91(9) yes
P3 Fe1 C5 113.98(11) yes
P4 Fe1 P5 52.67(3) yes
P4 Fe1 C1 151.51(11) yes
P4 Fe1 C2 112.79(10) yes
P4 Fe1 C3 95.64(10) yes
P4 Fe1 C4 113.60(9) yes
P4 Fe1 C5 152.77(11) yes
P5 Fe1 C1 112.60(10) yes
P5 Fe1 C2 94.73(10) yes
P5 Fe1 C3 112.97(10) yes
P5 Fe1 C4 151.86(10) yes
P5 Fe1 C5 152.09(11) yes
C1 Fe1 C2 39.46(14) yes
C1 Fe1 C3 66.08(15) yes
C1 Fe1 C4 66.74(13) yes
C1 Fe1 C5 40.09(14) yes
C2 Fe1 C3 39.31(15) yes
C2 Fe1 C4 66.54(14) yes
C2 Fe1 C5 66.80(14) yes
C3 Fe1 C4 39.50(14) yes
C3 Fe1 C5 66.40(14) yes
C4 Fe1 C5 39.75(13) yes
P1 Fe1 C1 95.36(11) yes
P1 Fe1 C2 113.27(11) yes
P1 Fe1 C3 152.02(11) yes
P1 Fe1 P2 53.35(4) yes
P1 Fe1 P3 92.30(4) yes
P1 Fe1 P4 92.12(4) yes
P1 Fe1 P5 53.10(4) yes
P1 Fe1 C4 152.62(9) yes
P1 Fe1 C5 113.44(11) yes
P2 P1 P5 108.85(6) yes
Fe1 P1 P2 63.87(4) yes
Fe1 P1 P5 64.25(4) yes
Fe1 P2 P3 63.63(4) yes
P1 P2 P3 107.20(6) yes
Fe1 P2 P1 62.77(4) yes
Fe1 P3 P2 63.52(4) yes
P2 P3 P4 108.23(6) yes
Fe1 P3 P4 63.53(4) yes
Fe1 P4 P3 63.60(4) yes
P3 P4 P5 108.52(6) yes
Fe1 P4 P5 63.89(4) yes
Fe1 P5 P4 63.44(4) yes
P1 P5 P4 107.20(6) yes
Fe1 P5 P1 62.65(4) yes
Hg1 C11 C12 123.1(3) yes
C12 C11 C16 118.0(3) no
Hg1 C11 C16 118.8(3) yes
Hg2 C12 C13 119.4(2) yes
C11 C12 C13 118.4(3) no
Hg2 C12 C11 121.8(3) yes
F1 C13 C12 120.3(3) yes
F1 C13 C14 117.5(3) yes
C12 C13 C14 122.2(3) no
F2 C14 C15 120.3(3) yes
C13 C14 C15 119.1(3) no
F2 C14 C13 120.6(3) yes
F3 C15 C14 120.1(3) yes
F3 C15 C16 120.4(3) yes
C14 C15 C16 119.5(3) no
F4 C16 C11 119.6(3) yes
C11 C16 C15 122.7(3) no
F4 C16 C15 117.8(3) yes
C18 C17 C22 118.8(3) no
Hg2 C17 C18 121.6(2) yes
Hg2 C17 C22 119.6(3) yes
Hg3 C18 C17 122.6(3) yes
Hg3 C18 C19 119.2(3) yes
C17 C18 C19 118.0(3) no
F5 C19 C18 119.5(3) yes
C18 C19 C20 122.8(3) no
F5 C19 C20 117.7(3) yes
F6 C20 C19 121.6(3) yes
F6 C20 C21 119.0(3) yes
C19 C20 C21 119.4(3) no
F7 C21 C20 120.0(3) yes
F7 C21 C22 121.5(3) yes
C20 C21 C22 118.6(3) no
C17 C22 C21 122.4(3) no
F8 C22 C21 117.2(3) yes
F8 C22 C17 120.4(3) yes
Hg3 C23 C24 122.3(3) yes
Hg3 C23 C28 118.8(3) yes
C24 C23 C28 118.8(3) no
Hg1 C24 C23 121.9(3) yes
C23 C24 C25 118.4(3) no
Hg1 C24 C25 119.7(3) yes
F9 C25 C24 120.5(3) yes
F9 C25 C26 117.4(3) yes
C24 C25 C26 122.1(3) no
F10 C26 C25 121.4(3) yes
F10 C26 C27 119.3(3) yes
C25 C26 C27 119.3(3) no
F11 C27 C28 121.3(3) yes
C26 C27 C28 119.0(3) no
F11 C27 C26 119.7(3) yes
C23 C28 C27 122.5(3) no
F12 C28 C27 117.4(3) yes
F12 C28 C23 120.1(3) yes
Fe1 C1 C2 70.2(2) yes
Fe1 C1 C5 69.9(2) yes
Fe1 C1 C6 129.3(3) yes
C2 C1 C5 107.9(3) no
C2 C1 C6 126.1(4) no
C5 C1 C6 125.8(3) no
Fe1 C2 C1 70.4(2) yes
Fe1 C2 C3 70.9(2) yes
Fe1 C2 C7 127.8(3) yes
C1 C2 C3 108.3(3) no
C1 C2 C7 126.3(3) no
C3 C2 C7 125.2(3) no
Fe1 C3 C2 69.8(2) yes
Fe1 C3 C4 69.8(2) yes
Fe1 C3 C8 131.0(3) yes
C2 C3 C4 108.4(3) no
C2 C3 C8 125.0(3) no
C4 C3 C8 126.3(3) no
Fe1 C4 C3 70.7(2) yes
Fe1 C4 C5 70.05(19) yes
Fe1 C4 C9 128.8(3) yes
C3 C4 C5 107.9(3) no
C3 C4 C9 126.1(3) no
C5 C4 C9 125.8(3) no
Fe1 C5 C1 70.0(2) yes
Fe1 C5 C4 70.2(2) yes
Fe1 C5 C10 129.1(3) yes
C1 C5 C4 107.4(3) no
C1 C5 C10 126.2(3) no
C4 C5 C10 126.1(3) no
C1 C6 H6A 109.00 no
C1 C6 H6B 109.00 no
C1 C6 H6C 109.00 no
H6A C6 H6B 109.00 no
H6A C6 H6C 110.00 no
H6B C6 H6C 109.00 no
C2 C7 H7A 109.00 no
C2 C7 H7B 109.00 no
C2 C7 H7C 109.00 no
H7A C7 H7B 109.00 no
H7A C7 H7C 110.00 no
H7B C7 H7C 109.00 no
C3 C8 H8A 109.00 no
C3 C8 H8B 109.00 no
C3 C8 H8C 109.00 no
H8A C8 H8B 109.00 no
H8A C8 H8C 109.00 no
H8B C8 H8C 109.00 no
C4 C9 H9A 109.00 no
C4 C9 H9B 109.00 no
C4 C9 H9C 110.00 no
H9A C9 H9B 109.00 no
H9A C9 H9C 110.00 no
H9B C9 H9C 109.00 no
C5 C10 H10A 109.00 no
C5 C10 H10B 109.00 no
C5 C10 H10C 110.00 no
H10A C10 H10B 109.00 no
H10A C10 H10C 110.00 no
H10B C10 H10C 109.00 no
Cl1 C29 Cl2 117.7(4) yes
Cl1 C29 H29A 108.00 no
Cl1 C29 H29B 108.00 no
Cl2 C29 H29A 108.00 no
Cl2 C29 H29B 108.00 no
H29A C29 H29B 107.00 no

loop_
_geom_bond_atom_site_label_1
_geom_bond_atom_site_label_2
_geom_bond_distance
_geom_bond_publ_flag
Hg1 C11 2.077(4) yes
Hg1 C24 2.080(4) yes
Hg2 C12 2.067(4) yes
Hg2 C17 2.073(4) yes
Hg3 C18 2.069(3) yes
Hg3 C23 2.073(3) yes
Fe1 P2 2.3689(11) yes
Fe1 P3 2.3712(11) yes
Fe1 P4 2.3697(10) yes
Fe1 P5 2.3791(10) yes
Fe1 C1 2.099(4) yes
Fe1 C2 2.096(4) yes
Fe1 C3 2.110(4) yes
Fe1 C4 2.099(3) yes
Fe1 C5 2.097(4) yes
Fe1 P1 2.3462(10) yes
Cl1 C29 1.679(7) yes
Cl2 C29 1.727(6) yes
P1 P2 2.1170(14) yes
P1 P5 2.1122(14) yes
P2 P3 2.1095(14) yes
P3 P4 2.1107(15) yes
P4 P5 2.1068(13) yes
F1 C13 1.345(4) yes
F2 C14 1.343(4) yes
F3 C15 1.351(4) yes
F4 C16 1.350(4) yes
F5 C19 1.358(4) yes
F6 C20 1.343(4) yes
F7 C21 1.331(4) yes
F8 C22 1.349(4) yes
F9 C25 1.351(4) yes
F10 C26 1.344(4) yes
F11 C27 1.340(4) yes
F12 C28 1.354(4) yes
C11 C16 1.386(5) no
C11 C12 1.418(5) no
C12 C13 1.388(5) no
C13 C14 1.389(5) no
C14 C15 1.375(5) no
C15 C16 1.379(5) no
C17 C22 1.374(5) no
C17 C18 1.413(5) no
C18 C19 1.383(5) no
C19 C20 1.374(5) no
C20 C21 1.386(5) no
C21 C22 1.393(5) no
C23 C24 1.410(5) no
C23 C28 1.376(5) no
C24 C25 1.385(5) no
C25 C26 1.388(5) no
C26 C27 1.379(5) no
C27 C28 1.383(5) no
C1 C6 1.499(6) no
C1 C2 1.416(5) no
C1 C5 1.438(5) no
C2 C7 1.506(6) no
C2 C3 1.415(5) no
C3 C8 1.502(5) no
C3 C4 1.423(5) no
C4 C5 1.427(5) no
C4 C9 1.495(5) no
C5 C10 1.503(6) no
C6 H6C 0.9600 no
C6 H6B 0.9600 no
C6 H6A 0.9600 no
C7 H7B 0.9600 no
C7 H7A 0.9600 no
C7 H7C 0.9600 no
C8 H8B 0.9600 no
C8 H8A 0.9600 no
C8 H8C 0.9600 no
C9 H9B 0.9600 no
C9 H9C 0.9600 no
C9 H9A 0.9600 no
C10 H10C 0.9600 no
C10 H10A 0.9600 no
C10 H10B 0.9600 no
C29 H29A 0.9700 no
C29 H29B 0.9700 no

loop_
_geom_contact_atom_site_label_1
_geom_contact_atom_site_label_2
_geom_contact_distance
_geom_contact_site_symmetry_2
_geom_contact_publ_flag
Hg1 P1 3.2878(10) 1_645 no
Hg1 P3 3.5265(9) 2_666 no
Hg2 P1 3.3591(9) 1_645 no
Hg3 P1 3.5282(10) 1_645 no
Hg3 C11 3.431(3) 2_757 no
Fe1 H10C 3.4300 . no
Fe1 H10A 3.4600 . no
Cl1 C7 3.603(5) 2_666 no
Cl1 C14 3.611(3) 2_656 no
Cl1 F9 3.255(2) 2_666 no
Cl1 F10 3.395(2) 2_666 no
Cl1 F2 3.233(2) 2_656 no
Cl2 C26 3.469(4) 1_455 no
Cl2 C25 3.471(3) 1_455 no
Cl1 H9A 2.9700 . no
Cl1 H7C 2.8000 2_666 no
P1 P3 3.4019(13) . no
P1 Hg2 3.3592(9) 1_465 no
P1 Hg3 3.5282(10) 1_465 no
P1 C1 3.291(4) . no
P1 Hg1 3.2878(10) 1_465 no
P1 C6 3.471(5) . no
P1 P4 3.3958(13) . no
P2 P5 3.4397(15) . no
P2 C5 3.312(4) . no
P2 P4 3.4190(14) . no
P2 C29 3.548(8) 2_566 no
P2 C10 3.484(4) . no
P3 P5 3.4233(14) . no
P3 P1 3.4019(13) . no
P3 C9 3.490(4) . no
P3 Hg1 3.5265(9) 2_666 no
P3 C4 3.325(4) . no
P3 F4 3.420(2) 2_666 no
P4 F4 3.2852(19) 2_666 no
P4 P2 3.4190(14) . no
P4 P1 3.3958(13) . no
P4 C3 3.324(4) . no
P4 C8 3.546(4) . no
P4 C16 3.414(3) 2_666 no
P5 C7 3.425(5) . no
P5 P3 3.4233(14) . no
P5 P2 3.4397(15) . no
P5 C2 3.298(4) . no
P1 H6A 3.1900 . no
P2 H29A 2.8400 2_566 no
P4 H8C 3.1800 . no
P5 H7B 3.1400 . no
F1 F2 2.694(3) . no
F1 F8 2.792(3) 2_747 no
F1 F10 3.125(3) 1_545 no
F2 F3 2.730(3) . no
F2 C19 3.035(4) 1_455 no
F2 F1 2.694(3) . no
F2 F7 2.860(3) 2_747 no
F2 C20 3.315(4) 1_455 no
F2 F5 2.719(3) 1_455 no
F2 Cl1 3.233(2) 2_656 no
F3 F2 2.730(3) . no
F3 F4 2.690(3) . no
F3 C7 3.275(5) 1_545 no
F3 F5 2.966(3) 1_455 no
F4 F5 2.766(3) 2_757 no
F4 C8 3.293(4) 2_666 no
F4 P3 3.420(2) 2_666 no
F4 P4 3.2852(19) 2_666 no
F4 F3 2.690(3) . no
F4 C19 2.940(3) 2_757 no
F4 C20 3.304(4) 2_757 no
F5 C16 3.059(4) 2_757 no
F5 F4 2.766(3) 2_757 no
F5 C14 3.110(4) 1_655 no
F5 F6 2.711(3) . no
F5 F2 2.719(3) 1_655 no
F5 F3 2.966(3) 1_655 no
F5 C15 3.231(4) 1_655 no
F5 F12 2.957(3) 2_857 no
F5 C15 3.364(4) 2_757 no
F6 F7 2.702(3) . no
F6 F11 2.885(3) 2_857 no
F6 F5 2.711(3) . no
F6 F12 2.964(3) 2_857 no
F7 F2 2.860(3) 2_747 no
F7 F8 2.705(3) . no
F7 F6 2.702(3) . no
F7 C20 3.229(4) 2_847 no
F8 F1 2.792(3) 2_747 no
F8 F9 3.134(3) 2_757 no
F8 F7 2.705(3) . no
F8 F11 3.132(3) 1_545 no
F8 C25 3.291(4) 2_757 no
F9 F10 2.709(3) . no
F9 F8 3.134(3) 2_757 no
F9 C22 3.156(3) 2_757 no
F9 Cl1 3.255(2) 2_666 no
F10 F11 2.701(3) . no
F10 C29 3.158(7) 2_666 no
F10 F1 3.125(3) 1_565 no
F10 Cl1 3.395(2) 2_666 no
F10 F9 2.709(3) . no
F11 F6 2.885(3) 2_857 no
F11 F12 2.703(3) . no
F11 F10 2.701(3) . no
F11 F8 3.132(3) 1_565 no
F12 C13 3.267(3) 2_757 no
F12 C14 3.347(3) 2_757 no
F12 F5 2.957(3) 2_857 no
F12 F6 2.964(3) 2_857 no
F12 F11 2.703(3) . no
F3 H7A 2.4900 1_545 no
F4 H8A 2.4700 2_666 no
F4 H9C 2.5400 2_666 no
F7 H6B 2.7600 2_757 no
F10 H29B 2.5400 2_666 no
F11 H10A 2.7900 1_655 no
C1 C7 2.608(6) . no
C1 C4 2.309(5) . no
C1 P1 3.291(4) . no
C1 C3 2.295(5) . no
C1 C10 2.623(6) . no
C2 P5 3.298(4) . no
C2 C4 2.301(5) . no
C2 C5 2.308(5) . no
C2 C6 2.598(6) . no
C2 C8 2.588(5) . no
C3 P4 3.324(4) . no
C3 C1 2.295(5) . no
C3 C7 2.593(6) . no
C3 C5 2.304(5) . no
C3 C9 2.600(5) . no
C4 C10 2.612(5) . no
C4 P3 3.325(4) . no
C4 C1 2.309(5) . no
C4 C2 2.301(5) . no
C4 C8 2.610(5) . no
C5 C9 2.601(5) . no
C5 C6 2.615(6) . no
C5 C2 2.308(5) . no
C5 C3 2.304(5) . no
C5 P2 3.312(4) . no
C6 C17 3.559(5) 1_465 no
C7 Cl1 3.603(5) 2_666 no
C7 F3 3.275(5) 1_565 no
C8 F4 3.293(4) 2_666 no
C10 P2 3.484(4) . no
C11 Hg3 3.431(3) 2_757 no
C13 C28 3.495(4) 2_757 no
C13 F12 3.267(3) 2_757 no
C14 Cl1 3.611(3) 2_656 no
C14 F5 3.110(4) 1_455 no
C14 F12 3.347(3) 2_757 no
C15 F5 3.231(4) 1_455 no
C15 F5 3.364(4) 2_757 no
C16 C19 3.478(4) 2_757 no
C16 F5 3.059(4) 2_757 no
C16 P4 3.414(3) 2_666 no
C17 C6 3.559(5) 1_645 no
C19 C16 3.478(4) 2_757 no
C19 F2 3.035(4) 1_655 no
C19 F4 2.940(3) 2_757 no
C20 F4 3.304(4) 2_757 no
C20 F7 3.229(4) 2_847 no
C20 F2 3.315(4) 1_655 no
C22 C25 3.540(4) 2_757 no
C22 F9 3.156(3) 2_757 no
C25 Cl2 3.471(3) 1_655 no
C25 C22 3.540(4) 2_757 no
C25 F8 3.291(4) 2_757 no
C26 Cl2 3.469(4) 1_655 no
C28 C13 3.495(4) 2_757 no
C29 P2 3.548(8) 2_566 no
C29 F10 3.158(7) 2_666 no
C3 H10B 3.0100 2_666 no
C4 H10B 3.0300 2_666 no
C6 H10A 2.8900 . no
C6 H7A 2.8600 . no
C6 H9B 3.0700 2_666 no
C7 H8C 2.9600 . no
C7 H6A 2.9400 . no
C8 H9C 2.8800 . no
C8 H7B 2.9000 . no
C9 H8A 2.8100 . no
C9 H10C 2.9100 . no
C10 H6C 2.8600 . no
C10 H9A 2.9200 . no
C18 H6A 2.8800 1_645 no
H6A P1 3.1900 . no
H6A H7A 2.3500 . no
H6A C7 2.9400 . no
H6A C18 2.8800 1_465 no
H6B H9B 2.3700 2_666 no
H6B F7 2.7600 2_757 no
H6C H10A 2.2900 . no
H6C C10 2.8600 . no
H7A F3 2.4900 1_565 no
H7A H6A 2.3500 . no
H7A C6 2.8600 . no
H7B C8 2.9000 . no
H7B P5 3.1400 . no
H7B H8C 2.4300 . no
H7B H8C 2.5800 2_676 no
H7C Cl1 2.8000 2_666 no
H8A F4 2.4700 2_666 no
H8A C9 2.8100 . no
H8A H9C 2.2600 . no
H8C H7B 2.4300 . no
H8C C7 2.9600 . no
H8C H7B 2.5800 2_676 no
H8C P4 3.1800 . no
H9A Cl1 2.9700 . no
H9A C10 2.9200 . no
H9A H10C 2.3800 . no
H9B H6B 2.3700 2_666 no
H9B C6 3.0700 2_666 no
H9C C8 2.8800 . no
H9C H8A 2.2600 . no
H9C F4 2.5400 2_666 no
H10A Fe1 3.4600 . no
H10A H6C 2.2900 . no
H10A F11 2.7900 1_455 no
H10A C6 2.8900 . no
H10B C4 3.0300 2_666 no
H10B C3 3.0100 2_666 no
H10C C9 2.9100 . no
H10C H9A 2.3800 . no
H10C Fe1 3.4300 . no
H29A P2 2.8400 2_566 no
H29B F10 2.5400 2_666 no

loop_
_geom_hbond_atom_site_label_D
_geom_hbond_atom_site_label_H
_geom_hbond_atom_site_label_A
_geom_hbond_distance_DH
_geom_hbond_distance_HA
_geom_hbond_distance_DA
_geom_hbond_angle_DHA
_geom_hbond_site_symmetry_A
_geom_hbond_publ_flag
C7 H7A F3 0.9600 2.4900 3.275(5) 138.00 1_565 yes
C7 H7C Cl1 0.9600 2.8000 3.603(5) 142.00 2_666 yes
C8 H8A F4 0.9600 2.4700 3.293(4) 143.00 2_666 yes
C9 H9C F4 0.9600 2.5400 3.453(4) 159.00 2_666 yes
C29 H29A P2 0.9700 2.8400 3.548(8) 130.00 2_566 yes
C29 H29B F10 0.9700 2.5400 3.158(7) 122.00 2_666 yes

loop_
_geom_torsion_atom_site_label_1
_geom_torsion_atom_site_label_2
_geom_torsion_atom_site_label_3
_geom_torsion_atom_site_label_4
_geom_torsion
_geom_torsion_publ_flag
P2 Fe1 C5 C1 -121.4(2) no
P2 Fe1 C5 C4 120.6(2) no
P2 Fe1 C5 C10 -0.4(3) no
P3 Fe1 C5 C1 -173.02(18) no
P3 Fe1 C5 C4 69.0(2) no
P3 Fe1 C5 C10 -52.0(4) no
P4 Fe1 C5 C1 132.4(2) no
P4 Fe1 C5 C4 14.4(4) no
P4 Fe1 C5 C10 -106.6(4) no
P5 Fe1 C5 C1 -14.5(4) no
P5 Fe1 C5 C4 -132.5(2) no
P5 Fe1 C5 C10 106.5(4) no
C1 Fe1 C5 C4 -118.0(3) no
C1 Fe1 C5 C10 121.0(4) no
C2 Fe1 C5 C1 37.3(2) no
C2 Fe1 C5 C4 -80.7(2) no
C2 Fe1 C5 C10 158.3(4) no
C3 Fe1 C5 C1 80.3(2) no
C3 Fe1 C5 C4 -37.7(2) no
C3 Fe1 C5 C10 -158.7(4) no
C4 Fe1 C5 C1 118.0(3) no
C4 Fe1 C5 C10 -121.0(4) no
C4 Fe1 P5 P4 69.02(19) no
C5 Fe1 P5 P1 -69.2(2) no
C5 Fe1 P5 P4 161.7(2) no
P1 Fe1 C1 C2 -120.7(2) no
P1 Fe1 C1 C5 120.6(2) no
P1 Fe1 C1 C6 0.2(4) no
P2 Fe1 C1 C2 -172.76(18) no
P2 Fe1 C1 C5 68.5(2) no
P2 Fe1 C1 C6 -51.9(4) no
P3 Fe1 C1 C2 133.1(2) no
P3 Fe1 C1 C5 14.4(4) no
P3 Fe1 C1 C6 -106.0(4) no
P4 Fe1 C1 C2 -16.2(4) no
P4 Fe1 C1 C5 -134.9(2) no
P4 Fe1 C1 C6 104.7(4) no
P5 Fe1 C1 C2 -68.6(2) no
P5 Fe1 C1 C5 172.69(18) no
P5 Fe1 C1 C6 52.3(4) no
C2 Fe1 C1 C5 -118.7(3) no
C2 Fe1 C1 C6 120.9(4) no
C3 Fe1 C1 C2 37.5(2) no
C3 Fe1 C1 C5 -81.2(2) no
C3 Fe1 C1 C6 158.5(4) no
C4 Fe1 C1 C2 80.8(2) no
C4 Fe1 C1 C5 -37.9(2) no
C4 Fe1 C1 C6 -158.3(4) no
C5 Fe1 C1 C2 118.7(3) no
C5 Fe1 C1 C6 -120.4(4) no
P1 Fe1 C2 C1 68.8(2) no
P1 Fe1 C2 C3 -172.79(17) no
P1 Fe1 C2 C7 -52.6(4) no
P2 Fe1 C2 C1 14.7(4) no
P2 Fe1 C2 C3 133.1(2) no
P2 Fe1 C2 C7 -106.7(3) no
P3 Fe1 C2 C1 -135.7(2) no
P3 Fe1 C2 C3 -17.2(3) no
P3 Fe1 C2 C7 103.0(4) no
P4 Fe1 C2 C1 171.71(18) no
P4 Fe1 C2 C3 -69.8(2) no
P4 Fe1 C2 C7 50.4(4) no
P5 Fe1 C2 C1 120.4(2) no
P5 Fe1 C2 C3 -121.13(19) no
P5 Fe1 C2 C7 -0.9(3) no
C1 Fe1 C2 C3 118.5(3) no
C1 Fe1 C2 C7 -121.3(4) no
C3 Fe1 C2 C1 -118.5(3) no
C3 Fe1 C2 C7 120.2(4) no
C4 Fe1 C2 C1 -81.4(2) no
C4 Fe1 C2 C3 37.1(2) no
C4 Fe1 C2 C7 157.3(4) no
P2 Fe1 P1 P5 -129.50(6) no
P3 Fe1 P1 P2 38.45(5) no
P3 Fe1 P1 P5 -91.05(5) no
P4 Fe1 P1 P2 91.37(5) no
P4 Fe1 P1 P5 -38.13(5) no
P5 Fe1 P1 P2 129.50(6) no
C1 Fe1 P1 P2 -116.16(11) no
C1 Fe1 P1 P5 114.34(11) no
C2 Fe1 P1 P2 -152.66(11) no
C2 Fe1 P1 P5 77.84(11) no
C3 Fe1 P1 P2 -162.4(2) no
C3 Fe1 P1 P5 68.1(2) no
C4 Fe1 P1 P2 -69.1(2) no
C4 Fe1 P1 P5 161.4(2) no
C5 Fe1 P1 P2 -78.98(12) no
C5 Fe1 P1 P5 151.52(12) no
P1 Fe1 P2 P3 128.78(6) no
P3 Fe1 P2 P1 -128.78(6) no
P4 Fe1 P2 P1 -90.89(4) no
P4 Fe1 P2 P3 37.89(4) no
P5 Fe1 P2 P1 -38.16(4) no
P5 Fe1 P2 P3 90.62(4) no
C1 Fe1 P2 P1 78.18(12) no
C1 Fe1 P2 P3 -153.04(12) no
C2 Fe1 P2 P1 68.0(2) no
C2 Fe1 P2 P3 -163.2(2) no
C3 Fe1 P2 P1 162.2(2) no
C3 Fe1 P2 P3 -69.0(2) no
C4 Fe1 P2 P1 152.07(10) no
C4 Fe1 P2 P3 -79.16(10) no
C5 Fe1 P2 P1 115.20(11) no
C5 Fe1 P2 P3 -116.02(11) no
P1 Fe1 P3 P2 -38.75(5) no
P1 Fe1 P3 P4 90.92(4) no
P2 Fe1 P3 P4 129.68(6) no
P4 Fe1 P3 P2 -129.68(6) no
P5 Fe1 P3 P2 -91.89(5) no
P5 Fe1 P3 P4 37.78(4) no
C1 Fe1 P3 P2 68.1(2) no
C1 Fe1 P3 P4 -162.2(2) no
C2 Fe1 P3 P2 163.6(2) no
C2 Fe1 P3 P4 -66.7(2) no
C3 Fe1 P3 P2 151.77(11) no
C3 Fe1 P3 P4 -78.56(11) no
C4 Fe1 P3 P2 115.09(10) no
C4 Fe1 P3 P4 -115.24(10) no
C5 Fe1 P3 P2 78.21(12) no
C5 Fe1 P3 P4 -152.11(12) no
P1 Fe1 P4 P3 -91.28(4) no
P1 Fe1 P4 P5 38.38(5) no
P2 Fe1 P4 P3 -37.88(4) no
P2 Fe1 P4 P5 91.78(5) no
P3 Fe1 P4 P5 129.66(6) no
P5 Fe1 P4 P3 -129.66(6) no
C1 Fe1 P4 P3 163.4(2) no
C1 Fe1 P4 P5 -66.9(2) no
C2 Fe1 P4 P3 152.34(12) no
C2 Fe1 P4 P5 -78.00(12) no
C3 Fe1 P4 P3 115.64(11) no
C3 Fe1 P4 P5 -114.70(11) no
C4 Fe1 P4 P3 79.06(12) no
C4 Fe1 P4 P5 -151.28(12) no
C5 Fe1 P4 P3 69.1(2) no
C5 Fe1 P4 P5 -161.3(2) no
P1 Fe1 P5 P4 -129.11(6) no
P2 Fe1 P5 P1 38.31(4) no
P2 Fe1 P5 P4 -90.80(5) no
P3 Fe1 P5 P1 91.21(4) no
P3 Fe1 P5 P4 -37.90(5) no
P4 Fe1 P5 P1 129.11(6) no
C1 Fe1 P5 P1 -79.28(12) no
C1 Fe1 P5 P4 151.62(12) no
C2 Fe1 P5 P1 -115.70(11) no
C2 Fe1 P5 P4 115.20(11) no
C3 Fe1 P5 P1 -151.79(12) no
C3 Fe1 P5 P4 79.11(12) no
C4 Fe1 P5 P1 -161.88(19) no
P4 Fe1 C3 C4 -120.84(18) no
P4 Fe1 C3 C8 0.3(3) no
P5 Fe1 C3 C2 67.9(2) no
P5 Fe1 C3 C4 -172.53(15) no
P5 Fe1 C3 C8 -51.4(4) no
C1 Fe1 C3 C2 -37.7(2) no
C1 Fe1 C3 C4 81.9(2) no
C1 Fe1 C3 C8 -157.0(4) no
C2 Fe1 C3 C4 119.6(3) no
C2 Fe1 C3 C8 -119.3(4) no
C4 Fe1 C3 C2 -119.6(3) no
C4 Fe1 C3 C8 121.1(4) no
C5 Fe1 C3 C2 -81.7(2) no
C5 Fe1 C3 C4 37.90(19) no
C5 Fe1 C3 C8 159.0(4) no
P1 Fe1 C4 C3 -132.6(2) no
P1 Fe1 C4 C5 -14.3(3) no
P1 Fe1 C4 C9 106.2(3) no
P2 Fe1 C4 C3 172.63(18) no
P2 Fe1 C4 C5 -69.1(2) no
P2 Fe1 C4 C9 51.4(3) no
P3 Fe1 C4 C3 120.72(19) no
P3 Fe1 C4 C5 -121.0(2) no
P3 Fe1 C4 C9 -0.5(3) no
P4 Fe1 C4 C3 68.8(2) no
P4 Fe1 C4 C5 -172.87(18) no
P4 Fe1 C4 C9 -52.4(3) no
P5 Fe1 C4 C3 14.7(3) no
P5 Fe1 C4 C5 133.0(2) no
P5 Fe1 C4 C9 -106.6(3) no
C1 Fe1 C4 C3 -80.1(2) no
C1 Fe1 C4 C5 38.2(2) no
C1 Fe1 C4 C9 158.7(3) no
C2 Fe1 C4 C3 -36.9(2) no
C2 Fe1 C4 C5 81.4(2) no
C2 Fe1 C4 C9 -158.2(3) no
C3 Fe1 C4 C5 118.3(3) no
C3 Fe1 C4 C9 -121.2(4) no
C5 Fe1 C4 C3 -118.3(3) no
C5 Fe1 C4 C9 120.5(4) no
P1 Fe1 C5 C1 -69.1(2) no
P1 Fe1 C5 C4 172.91(18) no
P1 Fe1 C5 C10 51.9(4) no
P2 Fe1 C3 C8 106.4(3) no
P3 Fe1 C3 C2 171.34(17) no
P3 Fe1 C3 C4 -69.10(19) no
P3 Fe1 C3 C8 52.0(4) no
P4 Fe1 C3 C2 119.60(19) no
P1 Fe1 C3 C8 -105.1(4) no
P2 Fe1 C3 C2 -134.3(2) no
C5 Fe1 C2 C1 -37.9(2) no
C5 Fe1 C2 C3 80.6(2) no
C5 Fe1 C2 C7 -159.2(4) no
P1 Fe1 C3 C2 14.2(3) no
P1 Fe1 C3 C4 133.8(2) no
P2 Fe1 C3 C4 -14.7(3) no
Fe1 P1 P2 P3 -46.99(5) no
P5 P1 P2 Fe1 47.26(5) no
P5 P1 P2 P3 0.27(8) no
Fe1 P1 P5 P4 46.60(5) no
P2 P1 P5 Fe1 -47.06(5) no
P2 P1 P5 P4 -0.46(8) no
Fe1 P2 P3 P4 -46.50(5) no
P1 P2 P3 Fe1 46.52(5) no
P1 P2 P3 P4 0.00(12) no
P2 P3 P4 P5 -0.31(8) no
P2 P3 P4 Fe1 46.50(5) no
Fe1 P3 P4 P5 -46.81(5) no
P3 P4 P5 Fe1 46.66(5) no
P3 P4 P5 P1 0.48(8) no
Fe1 P4 P5 P1 -46.18(5) no
C12 C11 C16 F4 179.5(2) no
Hg1 C11 C16 F4 0.1(3) no
Hg1 C11 C16 C15 179.8(2) no
Hg1 C11 C12 Hg2 7.3(3) no
Hg1 C11 C12 C13 -179.9(2) no
C16 C11 C12 Hg2 -172.1(2) no
C16 C11 C12 C13 0.8(4) no
C12 C11 C16 C15 -0.8(4) no
C11 C12 C13 F1 -178.8(2) no
Hg2 C12 C13 F1 -5.7(4) no
Hg2 C12 C13 C14 173.7(2) no
C11 C12 C13 C14 0.6(4) no
F1 C13 C14 F2 -2.5(4) no
F1 C13 C14 C15 177.3(2) no
C12 C13 C14 F2 178.1(2) no
C12 C13 C14 C15 -2.1(4) no
C13 C14 C15 F3 -178.9(2) no
F2 C14 C15 F3 1.0(4) no
C13 C14 C15 C16 2.0(4) no
F2 C14 C15 C16 -178.2(2) no
F3 C15 C16 F4 -0.1(4) no
F3 C15 C16 C11 -179.7(2) no
C14 C15 C16 F4 179.1(2) no
C14 C15 C16 C11 -0.6(4) no
Hg2 C17 C18 C19 176.9(2) no
Hg2 C17 C22 F8 1.5(4) no
C22 C17 C18 Hg3 -177.0(2) no
C22 C17 C18 C19 -0.7(4) no
Hg2 C17 C18 Hg3 0.6(3) no
C18 C17 C22 C21 -0.1(5) no
Hg2 C17 C22 C21 -177.7(3) no
C18 C17 C22 F8 179.2(3) no
C17 C18 C19 C20 1.2(4) no
C17 C18 C19 F5 -177.5(2) no
Hg3 C18 C19 C20 177.6(2) no
Hg3 C18 C19 F5 -1.1(4) no
F5 C19 C20 F6 -2.3(4) no
C18 C19 C20 C21 -0.8(5) no
C18 C19 C20 F6 179.0(3) no
F5 C19 C20 C21 177.9(3) no
F6 C20 C21 F7 0.6(5) no
C19 C20 C21 C22 -0.1(5) no
F6 C20 C21 C22 -179.8(3) no
C19 C20 C21 F7 -179.7(3) no
C20 C21 C22 C17 0.5(5) no
F7 C21 C22 F8 0.8(5) no
F7 C21 C22 C17 -179.9(3) no
C20 C21 C22 F8 -178.8(3) no
C24 C23 C28 C27 0.4(4) no
Hg3 C23 C24 Hg1 -0.5(3) no
Hg3 C23 C24 C25 176.6(2) no
C28 C23 C24 Hg1 -177.4(2) no
C28 C23 C24 C25 -0.3(4) no
Hg3 C23 C28 F12 2.7(4) no
Hg3 C23 C28 C27 -176.5(3) no
C24 C23 C28 F12 179.7(2) no
C23 C24 C25 F9 -179.3(2) no
Hg1 C24 C25 F9 -2.2(4) no
Hg1 C24 C25 C26 176.4(2) no
C23 C24 C25 C26 -0.8(4) no
C24 C25 C26 F10 179.8(3) no
F9 C25 C26 F10 -1.7(5) no
F9 C25 C26 C27 -179.8(3) no
C24 C25 C26 C27 1.7(5) no
F10 C26 C27 C28 -179.6(3) no
F10 C26 C27 F11 0.4(5) no
C25 C26 C27 F11 178.6(3) no
C25 C26 C27 C28 -1.5(5) no
C26 C27 C28 C23 0.5(5) no
F11 C27 C28 F12 1.1(5) no
F11 C27 C28 C23 -179.6(3) no
C26 C27 C28 F12 -178.8(3) no
Fe1 C1 C2 C3 -61.1(3) no
Fe1 C1 C2 C7 123.1(4) no
C5 C1 C2 Fe1 60.0(3) no
C5 C1 C2 C3 -1.1(4) no
C5 C1 C2 C7 -177.0(4) no
C6 C1 C2 Fe1 -124.7(4) no
C6 C1 C2 C3 174.2(4) no
C6 C1 C2 C7 -1.6(6) no
Fe1 C1 C5 C4 60.5(2) no
Fe1 C1 C5 C10 -124.5(4) no
C2 C1 C5 Fe1 -60.1(3) no
C2 C1 C5 C4 0.4(4) no
C2 C1 C5 C10 175.5(4) no
C6 C1 C5 Fe1 124.5(4) no
C6 C1 C5 C4 -174.9(4) no
C6 C1 C5 C10 0.1(6) no
Fe1 C2 C3 C4 -59.4(3) no
Fe1 C2 C3 C8 126.5(4) no
C1 C2 C3 Fe1 60.7(3) no
C1 C2 C3 C4 1.4(4) no
C1 C2 C3 C8 -172.8(3) no
C7 C2 C3 Fe1 -123.4(4) no
C7 C2 C3 C4 177.3(4) no
C7 C2 C3 C8 3.2(6) no
Fe1 C3 C4 C5 -60.4(2) no
Fe1 C3 C4 C9 124.4(4) no
C2 C3 C4 Fe1 59.3(3) no
C2 C3 C4 C5 -1.1(4) no
C2 C3 C4 C9 -176.2(3) no
C8 C3 C4 Fe1 -126.7(4) no
C8 C3 C4 C5 172.9(3) no
C8 C3 C4 C9 -2.2(6) no
Fe1 C4 C5 C1 -60.4(2) no
Fe1 C4 C5 C10 124.6(4) no
C3 C4 C5 Fe1 60.8(2) no
C3 C4 C5 C1 0.4(4) no
C3 C4 C5 C10 -174.6(4) no
C9 C4 C5 Fe1 -124.0(4) no
C9 C4 C5 C1 175.6(3) no
C9 C4 C5 C10 0.5(6) no
